data_7716083
loop_
_publ_author_name
'Depenbrock, Felix'
'Limpke, Thomas'
'Stammler, Anja'
'Oldengott, Jan'
'B&#xf6;gge, Hartmut'
'Glaser, Thorsten'

_publ_section_title
;
 Increasing the electron donation in a dinucleating ligand family:
 molecular and electronic structures in a series of
 Co<sup>II</sup>Co<sup>II</sup> complexes.
;
_journal_issue 22
_journal_name_full 'Dalton transactions (Cambridge, England : 2003)'
_journal_page_first 9554
_journal_page_last 9567
_journal_paper_doi 10.1039/d4dt00877d
_journal_volume 53
_journal_year 2024
_chemical_formula_moiety 'C32 H52 Co2 N14, 4(Cl O4), 2(C2 H3 N)'
_chemical_formula_sum 'C36 H58 Cl4 Co2 N16 O16'
_chemical_formula_weight 1230.64
_space_group_crystal_system monoclinic
_space_group_IT_number 14
_space_group_name_Hall '-P 2yn'
_space_group_name_H-M_alt 'P 1 21/n 1'
_atom_sites_solution_hydrogens geom
_atom_sites_solution_primary direct
_atom_sites_solution_secondary difmap
_audit_creation_date 2022-12-13
_audit_creation_method
;
Olex2 1.5-alpha
(compiled 2022.11.02 svn.ra8b101fa for OlexSys, GUI svn.r6635)
;
_audit_update_record
;
2024-03-18 deposited with the CCDC.	2024-05-16 downloaded from the CCDC.
;
_cell_angle_alpha 90
_cell_angle_beta 112.367(15)
_cell_angle_gamma 90
_cell_formula_units_Z 2
_cell_length_a 11.730(3)
_cell_length_b 17.852(4)
_cell_length_c 13.124(4)
_cell_measurement_reflns_used 6831
_cell_measurement_temperature 100(2)
_cell_measurement_theta_max 26.172
_cell_measurement_theta_min 2.955
_cell_volume 2541.5(12)
_computing_cell_refinement 'SAINT v8.27A (Bruker, 2012)'
_computing_data_collection 'APEX2 v2009.11-0 (Bruker AXS, 2009)'
_computing_data_reduction 'SAINT v8.27A (Bruker, 2012)'
_computing_molecular_graphics 'Olex2 1.5-alpha (Dolomanov et al., 2009)'
_computing_publication_material 'Olex2 1.5-alpha (Dolomanov et al., 2009)'
_computing_structure_refinement 'SHELXL 2018/3 (Sheldrick, 2015)'
_computing_structure_solution 'SHELXS  (Sheldrick, 2008)'
_diffrn_ambient_temperature 100(2)
_diffrn_measured_fraction_theta_full 0.999
_diffrn_measured_fraction_theta_max 0.999
_diffrn_measurement_device '\k-geometry diffractometer'
_diffrn_measurement_device_type 'Bruker KAPPA APEX II'
_diffrn_measurement_method '\w and \f scans'
_diffrn_radiation_type MoK\a
_diffrn_radiation_wavelength 0.71073
_diffrn_reflns_av_R_equivalents 0.0720
_diffrn_reflns_av_unetI/netI 0.0490
_diffrn_reflns_Laue_measured_fraction_full 0.999
_diffrn_reflns_Laue_measured_fraction_max 0.999
_diffrn_reflns_limit_h_max 14
_diffrn_reflns_limit_h_min -14
_diffrn_reflns_limit_k_max 22
_diffrn_reflns_limit_k_min -22
_diffrn_reflns_limit_l_max 16
_diffrn_reflns_limit_l_min -16
_diffrn_reflns_number 48437
_diffrn_reflns_point_group_measured_fraction_full 0.999
_diffrn_reflns_point_group_measured_fraction_max 0.999
_diffrn_reflns_theta_full 25.242
_diffrn_reflns_theta_max 26.998
_diffrn_reflns_theta_min 2.833
_diffrn_source 'fine focus sealed tube'
_diffrn_source_current 30.0
_diffrn_source_power 1.5
_diffrn_source_voltage 50.0
_exptl_absorpt_coefficient_mu 0.946
_exptl_absorpt_correction_T_max 0.7460
_exptl_absorpt_correction_T_min 0.6827
_exptl_absorpt_correction_type multi-scan
_exptl_absorpt_process_details
;
SADABS-2012/1 (Bruker,2012) was used for absorption correction.
wR2(int) was 0.0667 before and 0.0615 after correction.
The Ratio of minimum to maximum transmission is 0.9151.
The \l/2 correction factor is 0.0015.
;
_exptl_crystal_colour violet
_exptl_crystal_colour_primary violet
_exptl_crystal_density_diffrn 1.608
_exptl_crystal_description column
_exptl_crystal_F_000 1272
_exptl_crystal_size_max 0.089
_exptl_crystal_size_mid 0.088
_exptl_crystal_size_min 0.075
_refine_diff_density_max 0.965
_refine_diff_density_min -0.740
_refine_diff_density_rms 0.082
_refine_ls_extinction_method none
_refine_ls_goodness_of_fit_ref 1.007
_refine_ls_hydrogen_treatment constr
_refine_ls_matrix_type full
_refine_ls_number_parameters 339
_refine_ls_number_reflns 5538
_refine_ls_number_restraints 0
_refine_ls_restrained_S_all 1.007
_refine_ls_R_factor_all 0.0661
_refine_ls_R_factor_gt 0.0393
_refine_ls_shift/su_max 0.001
_refine_ls_shift/su_mean 0.000
_refine_ls_structure_factor_coef Fsqd
_refine_ls_weighting_details 'w=1/[\s^2^(Fo^2^)+(0.0273P)^2^+4.7746P] where P=(Fo^2^+2Fc^2^)/3'
_refine_ls_weighting_scheme calc
_refine_ls_wR_factor_gt 0.0799
_refine_ls_wR_factor_ref 0.0904
_reflns_Friedel_coverage 0.000
_reflns_number_gt 4105
_reflns_number_total 5538
_reflns_threshold_expression 'I > 2\s(I)'
_cod_data_source_file d4dt00877d2.cif
_cod_data_source_block g2190
_cod_depositor_comments 'Adding full bibliography for 7716081--7716089.cif.'
_cod_original_cell_volume 2541.6(12)
_cod_database_code 7716083
_shelx_shelxl_version_number 2018/3
_shelx_space_group_comment
;
The symmetry employed for this shelxl refinement is uniquely defined
by the following loop, which should always be used as a source of
symmetry information in preference to the above space-group names.
They are only intended as comments.
;
_shelx_estimated_absorpt_t_max 0.932
_shelx_estimated_absorpt_t_min 0.921
_olex2_refinement_description
;
1. Fixed Uiso
 At 1.2 times of:
  All C(H) groups, All C(H,H) groups
 At 1.5 times of:
  All C(H,H,H) groups
2.a Secondary CH2 refined with riding coordinates:
 C1(H1A,H1B), C2(H2A,H2B), C3(H3A,H3B), C5(H5A,H5B), C25(H25A,H25B)
2.b Aromatic/amide H refined with riding coordinates:
 C8(H8), C9(H9), C28(H28), C29(H29)
2.c Idealised Me refined as rotating group:
 C4(H4A,H4B,H4C), C17(H17A,H17B,H17C), C37(H37A,H37B,H37C), C52(H52A,H52B,
 H52C), C2S(H2SA,H2SB,H2SC)
;
_olex2_submission_special_instructions 'No special instructions were received'

loop_
_space_group_symop_operation_xyz
'x, y, z'
'-x+1/2, y+1/2, -z+1/2'
'-x, -y, -z'
'x-1/2, -y-1/2, z-1/2'

loop_
_atom_site_label
_atom_site_type_symbol
_atom_site_fract_x
_atom_site_fract_y
_atom_site_fract_z
_atom_site_U_iso_or_equiv
_atom_site_adp_type
_atom_site_occupancy
_atom_site_site_symmetry_order
_atom_site_calc_flag
_atom_site_refinement_flags_posn
_atom_site_refinement_flags_adp
_atom_site_refinement_flags_occupancy
_atom_site_disorder_assembly
_atom_site_disorder_group
Co1 Co 0.98932(3) 0.50367(2) 0.73073(3) 0.01047(9) Uani 1 1 d . . . . .
N1 N 1.0814(2) 0.54993(12) 0.63684(18) 0.0121(5) Uani 1 1 d . . . . .
N2 N 0.95330(19) 0.62650(12) 0.75319(17) 0.0106(5) Uani 1 1 d . . . . .
N3 N 0.80562(19) 0.50527(12) 0.67857(17) 0.0122(4) Uani 1 1 d . . . . .
N4 N 1.0884(2) 0.51738(12) 0.89162(18) 0.0127(5) Uani 1 1 d . . . . .
N5 N 1.0262(2) 0.39264(13) 0.71664(19) 0.0156(5) Uani 1 1 d . . . . .
N7 N 0.6314(2) 0.56387(13) 0.64865(18) 0.0144(5) Uani 1 1 d . . . . .
N27 N 1.1585(2) 0.58812(13) 1.03871(18) 0.0138(5) Uani 1 1 d . . . . .
C1 C 1.0668(2) 0.50855(15) 0.5349(2) 0.0140(6) Uani 1 1 d . . . . .
H1A H 1.113391 0.460953 0.554926 0.017 Uiso 1 1 calc R U . . .
H1B H 1.102591 0.538609 0.491034 0.017 Uiso 1 1 calc R U . . .
C2 C 1.0404(3) 0.62925(14) 0.6115(2) 0.0137(6) Uani 1 1 d . . . . .
H2A H 0.957773 0.630357 0.551500 0.016 Uiso 1 1 calc R U . . .
H2B H 1.098248 0.656105 0.585693 0.016 Uiso 1 1 calc R U . . .
C3 C 1.0353(2) 0.66867(15) 0.7115(2) 0.0136(6) Uani 1 1 d . . . . .
H3A H 1.119059 0.671867 0.769508 0.016 Uiso 1 1 calc R U . . .
H3B H 1.003530 0.720231 0.691497 0.016 Uiso 1 1 calc R U . . .
C4 C 1.2154(2) 0.54789(16) 0.7071(2) 0.0160(6) Uani 1 1 d . . . . .
H4A H 1.230152 0.574863 0.776007 0.024 Uiso 1 1 calc R U . . .
H4B H 1.262112 0.571726 0.667913 0.024 Uiso 1 1 calc R U . . .
H4C H 1.242113 0.495731 0.723639 0.024 Uiso 1 1 calc R U . . .
C5 C 0.8221(2) 0.64328(14) 0.6899(2) 0.0132(6) Uani 1 1 d . . . . .
H5A H 0.811373 0.664885 0.617344 0.016 Uiso 1 1 calc R U . . .
H5B H 0.791658 0.679929 0.730230 0.016 Uiso 1 1 calc R U . . .
C6 C 0.7525(2) 0.57189(15) 0.6750(2) 0.0111(5) Uani 1 1 d . . . . .
C8 C 0.6043(3) 0.48862(15) 0.6328(2) 0.0168(6) Uani 1 1 d . . . . .
H8 H 0.525317 0.466229 0.612891 0.020 Uiso 1 1 calc R U . . .
C9 C 0.7114(2) 0.45296(16) 0.6508(2) 0.0156(6) Uani 1 1 d . . . . .
H9 H 0.720787 0.400431 0.645456 0.019 Uiso 1 1 calc R U . . .
C17 C 0.5427(3) 0.62483(17) 0.6296(3) 0.0226(7) Uani 1 1 d . . . . .
H17A H 0.524666 0.646293 0.556348 0.034 Uiso 1 1 calc R U . . .
H17B H 0.577397 0.663666 0.685685 0.034 Uiso 1 1 calc R U . . .
H17C H 0.466487 0.605469 0.633887 0.034 Uiso 1 1 calc R U . . .
C25 C 0.9846(2) 0.63948(15) 0.8715(2) 0.0132(6) Uani 1 1 d . . . . .
H25A H 0.910030 0.634144 0.889089 0.016 Uiso 1 1 calc R U . . .
H25B H 1.017462 0.690784 0.891690 0.016 Uiso 1 1 calc R U . . .
C26 C 1.0787(2) 0.58349(15) 0.9341(2) 0.0124(5) Uani 1 1 d . . . . .
C28 C 1.2224(3) 0.52122(16) 1.0643(2) 0.0172(6) Uani 1 1 d . . . . .
H28 H 1.285130 0.508122 1.132926 0.021 Uiso 1 1 calc R U . . .
C29 C 1.1787(2) 0.47812(15) 0.9733(2) 0.0156(6) Uani 1 1 d . . . . .
H29 H 1.205742 0.428869 0.966566 0.019 Uiso 1 1 calc R U . . .
C37 C 1.1745(3) 0.65239(16) 1.1121(2) 0.0201(6) Uani 1 1 d . . . . .
H37A H 1.115450 0.648971 1.148360 0.030 Uiso 1 1 calc R U . . .
H37B H 1.160192 0.698812 1.069213 0.030 Uiso 1 1 calc R U . . .
H37C H 1.258616 0.652413 1.168012 0.030 Uiso 1 1 calc R U . . .
C51 C 1.0527(2) 0.33155(16) 0.7128(2) 0.0152(6) Uani 1 1 d . . . . .
C52 C 1.0850(3) 0.25390(15) 0.7051(2) 0.0197(6) Uani 1 1 d . . . . .
H52A H 1.135623 0.235199 0.778687 0.030 Uiso 1 1 calc R U . . .
H52B H 1.131499 0.250194 0.657114 0.030 Uiso 1 1 calc R U . . .
H52C H 1.009634 0.223853 0.674305 0.030 Uiso 1 1 calc R U . . .
Cl1 Cl 0.65030(6) 0.65791(4) 0.36877(5) 0.01575(15) Uani 1 1 d . . . . .
O11 O 0.6857(2) 0.64829(12) 0.27689(17) 0.0282(5) Uani 1 1 d . . . . .
O12 O 0.71672(19) 0.72141(11) 0.43299(17) 0.0236(5) Uani 1 1 d . . . . .
O13 O 0.68088(18) 0.59149(11) 0.43597(16) 0.0218(5) Uani 1 1 d . . . . .
O14 O 0.52071(18) 0.67146(12) 0.33197(19) 0.0302(5) Uani 1 1 d . . . . .
Cl2 Cl 0.73227(6) 0.24935(4) 0.52002(6) 0.02152(16) Uani 1 1 d . . . . .
O21 O 0.8158(2) 0.20513(16) 0.4902(3) 0.0566(8) Uani 1 1 d . . . . .
O22 O 0.7628(2) 0.25044(16) 0.6348(2) 0.0497(8) Uani 1 1 d . . . . .
O23 O 0.7393(2) 0.32500(12) 0.48452(19) 0.0337(6) Uani 1 1 d . . . . .
O24 O 0.61022(19) 0.22128(12) 0.46383(17) 0.0272(5) Uani 1 1 d . . . . .
N1S N 0.4954(3) 0.55989(18) -0.1318(3) 0.0414(8) Uani 1 1 d . . . . .
C1S C 0.4843(3) 0.58741(19) -0.0584(3) 0.0303(8) Uani 1 1 d . . . . .
C2S C 0.4679(3) 0.6226(2) 0.0347(3) 0.0409(9) Uani 1 1 d . . . . .
H2SA H 0.461721 0.583939 0.085347 0.061 Uiso 1 1 calc R U . . .
H2SB H 0.392329 0.652691 0.008518 0.061 Uiso 1 1 calc R U . . .
H2SC H 0.538683 0.655061 0.073277 0.061 Uiso 1 1 calc R U . . .

loop_
_atom_site_aniso_label
_atom_site_aniso_U_11
_atom_site_aniso_U_22
_atom_site_aniso_U_33
_atom_site_aniso_U_23
_atom_site_aniso_U_13
_atom_site_aniso_U_12
Co1 0.01183(17) 0.01000(18) 0.00970(17) -0.00059(14) 0.00426(13) 0.00073(14)
N1 0.0132(11) 0.0140(12) 0.0087(11) -0.0017(9) 0.0037(9) 0.0008(9)
N2 0.0122(11) 0.0118(11) 0.0085(11) 0.0004(9) 0.0048(9) 0.0004(9)
N3 0.0135(11) 0.0119(11) 0.0103(11) -0.0007(9) 0.0036(9) -0.0013(9)
N4 0.0161(11) 0.0120(12) 0.0103(11) 0.0007(9) 0.0052(9) 0.0011(9)
N5 0.0165(12) 0.0149(13) 0.0155(12) -0.0005(10) 0.0061(10) 0.0007(10)
N7 0.0131(11) 0.0188(13) 0.0109(12) 0.0001(9) 0.0041(9) 0.0016(9)
N27 0.0166(12) 0.0157(12) 0.0089(11) 0.0001(9) 0.0045(9) -0.0009(9)
C1 0.0162(14) 0.0171(15) 0.0105(13) -0.0034(11) 0.0071(11) 0.0022(11)
C2 0.0180(14) 0.0117(14) 0.0134(14) -0.0013(11) 0.0085(11) -0.0015(11)
C3 0.0171(14) 0.0105(14) 0.0135(14) -0.0011(11) 0.0061(11) -0.0026(11)
C4 0.0118(13) 0.0201(15) 0.0148(15) -0.0032(11) 0.0035(11) -0.0022(11)
C5 0.0134(13) 0.0118(14) 0.0130(14) 0.0006(10) 0.0034(11) 0.0036(10)
C6 0.0120(13) 0.0145(14) 0.0070(13) 0.0009(10) 0.0037(10) 0.0027(10)
C8 0.0162(13) 0.0186(16) 0.0138(14) 0.0002(11) 0.0038(11) -0.0050(11)
C9 0.0198(15) 0.0145(14) 0.0100(14) -0.0006(11) 0.0031(11) -0.0014(11)
C17 0.0169(15) 0.0256(17) 0.0252(17) 0.0002(13) 0.0081(13) 0.0067(12)
C25 0.0186(14) 0.0131(14) 0.0091(13) -0.0022(10) 0.0066(11) 0.0005(11)
C26 0.0152(13) 0.0137(14) 0.0102(13) -0.0003(10) 0.0073(11) -0.0009(10)
C28 0.0184(14) 0.0186(15) 0.0135(14) 0.0054(11) 0.0048(12) 0.0032(11)
C29 0.0176(14) 0.0138(14) 0.0144(14) 0.0048(11) 0.0051(12) 0.0033(11)
C37 0.0292(16) 0.0162(15) 0.0123(14) -0.0034(11) 0.0051(12) -0.0021(12)
C51 0.0158(14) 0.0202(16) 0.0113(14) 0.0009(11) 0.0068(11) -0.0001(11)
C52 0.0262(16) 0.0126(14) 0.0218(16) 0.0005(12) 0.0109(13) 0.0033(12)
Cl1 0.0162(3) 0.0167(3) 0.0144(3) 0.0031(3) 0.0058(3) 0.0022(3)
O11 0.0377(13) 0.0346(13) 0.0185(11) -0.0048(10) 0.0176(10) -0.0077(10)
O12 0.0311(12) 0.0185(11) 0.0197(11) -0.0032(9) 0.0080(9) -0.0021(9)
O13 0.0257(11) 0.0166(11) 0.0208(11) 0.0076(8) 0.0063(9) 0.0059(9)
O14 0.0160(11) 0.0247(13) 0.0475(15) 0.0138(10) 0.0094(10) 0.0054(9)
Cl2 0.0203(4) 0.0204(4) 0.0243(4) -0.0009(3) 0.0089(3) 0.0008(3)
O21 0.0437(16) 0.0470(18) 0.083(2) -0.0103(16) 0.0286(16) 0.0185(13)
O22 0.0484(16) 0.070(2) 0.0240(14) 0.0119(13) 0.0062(12) -0.0255(14)
O23 0.0371(13) 0.0248(13) 0.0423(15) 0.0045(11) 0.0188(12) -0.0081(10)
O24 0.0253(12) 0.0317(13) 0.0222(12) 0.0017(10) 0.0063(9) -0.0116(10)
N1S 0.0318(17) 0.0353(19) 0.045(2) 0.0050(16) 0.0014(15) 0.0031(14)
C1S 0.0211(16) 0.0234(18) 0.037(2) 0.0074(16) 0.0008(15) -0.0050(13)
C2S 0.037(2) 0.043(2) 0.041(2) 0.0016(18) 0.0129(18) -0.0122(17)

loop_
_atom_type_symbol
_atom_type_description
_atom_type_scat_dispersion_real
_atom_type_scat_dispersion_imag
_atom_type_scat_source
C C 0.0033 0.0016 'International Tables Vol C Tables 4.2.6.8 and 6.1.1.4'
H H 0.0000 0.0000 'International Tables Vol C Tables 4.2.6.8 and 6.1.1.4'
N N 0.0061 0.0033 'International Tables Vol C Tables 4.2.6.8 and 6.1.1.4'
O O 0.0106 0.0060 'International Tables Vol C Tables 4.2.6.8 and 6.1.1.4'
Cl Cl 0.1484 0.1585 'International Tables Vol C Tables 4.2.6.8 and 6.1.1.4'
Co Co 0.3494 0.9721 'International Tables Vol C Tables 4.2.6.8 and 6.1.1.4'

loop_
_geom_angle_atom_site_label_1
_geom_angle_atom_site_label_2
_geom_angle_atom_site_label_3
_geom_angle
_geom_angle_site_symmetry_1
_geom_angle_site_symmetry_3
_geom_angle_publ_flag
N1 Co1 N2 81.89(8) . . ?
N3 Co1 N1 121.59(9) . . ?
N3 Co1 N2 78.53(8) . . ?
N3 Co1 N4 118.54(9) . . ?
N3 Co1 N5 102.71(9) . . ?
N4 Co1 N1 110.51(9) . . ?
N4 Co1 N2 78.88(8) . . ?
N4 Co1 N5 98.94(9) . . ?
N5 Co1 N1 98.87(9) . . ?
N5 Co1 N2 177.82(9) . . ?
C1 N1 Co1 115.28(16) . . ?
C1 N1 C2 110.9(2) . . ?
C1 N1 C4 106.2(2) . . ?
C2 N1 Co1 108.10(16) . . ?
C4 N1 Co1 106.58(16) . . ?
C4 N1 C2 109.6(2) . . ?
C3 N2 Co1 105.28(15) . . ?
C5 N2 Co1 109.18(15) . . ?
C5 N2 C3 111.9(2) . . ?
C25 N2 Co1 107.74(15) . . ?
C25 N2 C3 112.0(2) . . ?
C25 N2 C5 110.5(2) . . ?
C6 N3 Co1 116.93(17) . . ?
C6 N3 C9 106.0(2) . . ?
C9 N3 Co1 136.81(18) . . ?
C26 N4 Co1 116.32(18) . . ?
C26 N4 C29 106.8(2) . . ?
C29 N4 Co1 136.47(19) . . ?
C51 N5 Co1 176.5(2) . . ?
C6 N7 C8 107.8(2) . . ?
C6 N7 C17 125.6(2) . . ?
C8 N7 C17 126.3(2) . . ?
C26 N27 C28 107.4(2) . . ?
C26 N27 C37 126.0(2) . . ?
C28 N27 C37 126.5(2) . . ?
N1 C1 C1 112.6(3) . 3_766 ?
N1 C1 H1A 109.1 . . ?
N1 C1 H1B 109.1 . . ?
C1 C1 H1A 109.1 3_766 . ?
C1 C1 H1B 109.1 3_766 . ?
H1A C1 H1B 107.8 . . ?
N1 C2 H2A 109.3 . . ?
N1 C2 H2B 109.3 . . ?
N1 C2 C3 111.4(2) . . ?
H2A C2 H2B 108.0 . . ?
C3 C2 H2A 109.3 . . ?
C3 C2 H2B 109.3 . . ?
N2 C3 C2 109.3(2) . . ?
N2 C3 H3A 109.8 . . ?
N2 C3 H3B 109.8 . . ?
C2 C3 H3A 109.8 . . ?
C2 C3 H3B 109.8 . . ?
H3A C3 H3B 108.3 . . ?
N1 C4 H4A 109.5 . . ?
N1 C4 H4B 109.5 . . ?
N1 C4 H4C 109.5 . . ?
H4A C4 H4B 109.5 . . ?
H4A C4 H4C 109.5 . . ?
H4B C4 H4C 109.5 . . ?
N2 C5 H5A 110.2 . . ?
N2 C5 H5B 110.2 . . ?
N2 C5 C6 107.7(2) . . ?
H5A C5 H5B 108.5 . . ?
C6 C5 H5A 110.2 . . ?
C6 C5 H5B 110.2 . . ?
N3 C6 N7 110.5(2) . . ?
N3 C6 C5 122.2(2) . . ?
N7 C6 C5 127.1(2) . . ?
N7 C8 H8 126.6 . . ?
C9 C8 N7 106.8(2) . . ?
C9 C8 H8 126.6 . . ?
N3 C9 H9 125.5 . . ?
C8 C9 N3 109.0(2) . . ?
C8 C9 H9 125.5 . . ?
N7 C17 H17A 109.5 . . ?
N7 C17 H17B 109.5 . . ?
N7 C17 H17C 109.5 . . ?
H17A C17 H17B 109.5 . . ?
H17A C17 H17C 109.5 . . ?
H17B C17 H17C 109.5 . . ?
N2 C25 H25A 110.1 . . ?
N2 C25 H25B 110.1 . . ?
N2 C25 C26 108.2(2) . . ?
H25A C25 H25B 108.4 . . ?
C26 C25 H25A 110.1 . . ?
C26 C25 H25B 110.1 . . ?
N4 C26 N27 110.3(2) . . ?
N4 C26 C25 122.0(2) . . ?
N27 C26 C25 127.5(2) . . ?
N27 C28 H28 126.6 . . ?
C29 C28 N27 106.8(2) . . ?
C29 C28 H28 126.6 . . ?
N4 C29 H29 125.7 . . ?
C28 C29 N4 108.6(2) . . ?
C28 C29 H29 125.7 . . ?
N27 C37 H37A 109.5 . . ?
N27 C37 H37B 109.5 . . ?
N27 C37 H37C 109.5 . . ?
H37A C37 H37B 109.5 . . ?
H37A C37 H37C 109.5 . . ?
H37B C37 H37C 109.5 . . ?
N5 C51 C52 178.6(3) . . ?
C51 C52 H52A 109.5 . . ?
C51 C52 H52B 109.5 . . ?
C51 C52 H52C 109.5 . . ?
H52A C52 H52B 109.5 . . ?
H52A C52 H52C 109.5 . . ?
H52B C52 H52C 109.5 . . ?
O11 Cl1 O12 108.67(13) . . ?
O11 Cl1 O13 109.49(13) . . ?
O11 Cl1 O14 110.42(14) . . ?
O13 Cl1 O12 109.54(12) . . ?
O14 Cl1 O12 109.34(13) . . ?
O14 Cl1 O13 109.35(13) . . ?
O21 Cl2 O23 107.51(17) . . ?
O21 Cl2 O24 108.81(16) . . ?
O22 Cl2 O21 112.31(19) . . ?
O22 Cl2 O23 108.06(16) . . ?
O22 Cl2 O24 110.72(14) . . ?
O24 Cl2 O23 109.33(13) . . ?
N1S C1S C2S 179.1(4) . . ?
C1S C2S H2SA 109.5 . . ?
C1S C2S H2SB 109.5 . . ?
C1S C2S H2SC 109.5 . . ?
H2SA C2S H2SB 109.5 . . ?
H2SA C2S H2SC 109.5 . . ?
H2SB C2S H2SC 109.5 . . ?

loop_
_geom_bond_atom_site_label_1
_geom_bond_atom_site_label_2
_geom_bond_distance
_geom_bond_site_symmetry_2
_geom_bond_publ_flag
Co1 N1 2.093(2) . ?
Co1 N2 2.273(2) . ?
Co1 N3 1.998(2) . ?
Co1 N4 2.001(2) . ?
Co1 N5 2.052(2) . ?
N1 C1 1.480(3) . ?
N1 C2 1.492(3) . ?
N1 C4 1.490(3) . ?
N2 C3 1.481(3) . ?
N2 C5 1.474(3) . ?
N2 C25 1.472(3) . ?
N3 C6 1.335(3) . ?
N3 C9 1.386(3) . ?
N4 C26 1.329(3) . ?
N4 C29 1.378(3) . ?
N5 C51 1.140(3) . ?
N7 C6 1.336(3) . ?
N7 C8 1.378(3) . ?
N7 C17 1.460(3) . ?
N27 C26 1.338(3) . ?
N27 C28 1.382(4) . ?
N27 C37 1.464(3) . ?
C1 C1 1.516(5) 3_766 ?
C1 H1A 0.9900 . ?
C1 H1B 0.9900 . ?
C2 H2A 0.9900 . ?
C2 H2B 0.9900 . ?
C2 C3 1.510(4) . ?
C3 H3A 0.9900 . ?
C3 H3B 0.9900 . ?
C4 H4A 0.9800 . ?
C4 H4B 0.9800 . ?
C4 H4C 0.9800 . ?
C5 H5A 0.9900 . ?
C5 H5B 0.9900 . ?
C5 C6 1.486(4) . ?
C8 H8 0.9500 . ?
C8 C9 1.346(4) . ?
C9 H9 0.9500 . ?
C17 H17A 0.9800 . ?
C17 H17B 0.9800 . ?
C17 H17C 0.9800 . ?
C25 H25A 0.9900 . ?
C25 H25B 0.9900 . ?
C25 C26 1.484(4) . ?
C28 H28 0.9500 . ?
C28 C29 1.347(4) . ?
C29 H29 0.9500 . ?
C37 H37A 0.9800 . ?
C37 H37B 0.9800 . ?
C37 H37C 0.9800 . ?
C51 C52 1.451(4) . ?
C52 H52A 0.9800 . ?
C52 H52B 0.9800 . ?
C52 H52C 0.9800 . ?
Cl1 O11 1.428(2) . ?
Cl1 O12 1.450(2) . ?
Cl1 O13 1.439(2) . ?
Cl1 O14 1.430(2) . ?
Cl2 O21 1.424(3) . ?
Cl2 O22 1.409(3) . ?
Cl2 O23 1.441(2) . ?
Cl2 O24 1.429(2) . ?
N1S C1S 1.132(5) . ?
C1S C2S 1.451(5) . ?
C2S H2SA 0.9800 . ?
C2S H2SB 0.9800 . ?
C2S H2SC 0.9800 . ?

loop_
_geom_torsion_atom_site_label_1
_geom_torsion_atom_site_label_2
_geom_torsion_atom_site_label_3
_geom_torsion_atom_site_label_4
_geom_torsion
_geom_torsion_site_symmetry_1
_geom_torsion_site_symmetry_2
_geom_torsion_site_symmetry_3
_geom_torsion_site_symmetry_4
_geom_torsion_publ_flag
Co1 N1 C1 C1 50.2(3) . . . 3_766 ?
Co1 N1 C2 C3 43.5(2) . . . . ?
Co1 N2 C3 C2 37.7(2) . . . . ?
Co1 N2 C5 C6 23.7(2) . . . . ?
Co1 N2 C25 C26 26.6(2) . . . . ?
Co1 N3 C6 N7 -174.27(17) . . . . ?
Co1 N3 C6 C5 10.3(3) . . . . ?
Co1 N3 C9 C8 173.1(2) . . . . ?
Co1 N4 C26 N27 -173.63(16) . . . . ?
Co1 N4 C26 C25 9.9(3) . . . . ?
Co1 N4 C29 C28 171.8(2) . . . . ?
N1 C2 C3 N2 -56.4(3) . . . . ?
N2 C5 C6 N3 -24.1(3) . . . . ?
N2 C5 C6 N7 161.3(2) . . . . ?
N2 C25 C26 N4 -26.3(3) . . . . ?
N2 C25 C26 N27 157.9(2) . . . . ?
N7 C8 C9 N3 0.3(3) . . . . ?
N27 C28 C29 N4 -0.1(3) . . . . ?
C1 N1 C2 C3 170.8(2) . . . . ?
C2 N1 C1 C1 -73.0(3) . . . 3_766 ?
C3 N2 C5 C6 139.9(2) . . . . ?
C3 N2 C25 C26 -88.7(3) . . . . ?
C4 N1 C1 C1 168.0(3) . . . 3_766 ?
C4 N1 C2 C3 -72.3(3) . . . . ?
C5 N2 C3 C2 -80.8(3) . . . . ?
C5 N2 C25 C26 145.8(2) . . . . ?
C6 N3 C9 C8 -0.9(3) . . . . ?
C6 N7 C8 C9 0.3(3) . . . . ?
C8 N7 C6 N3 -0.9(3) . . . . ?
C8 N7 C6 C5 174.2(3) . . . . ?
C9 N3 C6 N7 1.1(3) . . . . ?
C9 N3 C6 C5 -174.3(2) . . . . ?
C17 N7 C6 N3 -175.4(2) . . . . ?
C17 N7 C6 C5 -0.3(4) . . . . ?
C17 N7 C8 C9 174.8(3) . . . . ?
C25 N2 C3 C2 154.5(2) . . . . ?
C25 N2 C5 C6 -94.6(2) . . . . ?
C26 N4 C29 C28 0.0(3) . . . . ?
C26 N27 C28 C29 0.2(3) . . . . ?
C28 N27 C26 N4 -0.2(3) . . . . ?
C28 N27 C26 C25 176.0(3) . . . . ?
C29 N4 C26 N27 0.1(3) . . . . ?
C29 N4 C26 C25 -176.3(2) . . . . ?
C37 N27 C26 N4 180.0(2) . . . . ?
C37 N27 C26 C25 -3.8(4) . . . . ?
C37 N27 C28 C29 -180.0(3) . . . . ?
